data_7240530
loop_
_publ_author_name
'Podjed, Nina'
'Modec, Barbara'
'Alcaide, Mar\'ia M.'
'L\'opez-Serrano, Joaqu\'in'

_publ_section_title
;
 From cyclic amines and acetonitrile to amidine zinc(ii) complexes
;
_journal_issue 31
_journal_name_full 'RSC Advances'
_journal_page_first 18200
_journal_page_last 18221
_journal_paper_doi 10.1039/D0RA03192E
_journal_volume 10
_journal_year 2020
_chemical_formula_moiety 'C30 H18 N3 O6 Zn, C4 H10 N, C2 H3 N'
_chemical_formula_sum 'C36 H31 N5 O6 Zn'
_chemical_formula_weight 695.03
_space_group_crystal_system triclinic
_space_group_IT_number 2
_space_group_name_Hall '-P 1'
_space_group_name_H-M_alt 'P -1'
_atom_sites_solution_hydrogens mixed
_audit_creation_date 2019-12-16
_audit_creation_method
;
Olex2 1.2
(compiled 2018.05.29 svn.r3508 for OlexSys, GUI svn.r5506)
;
_audit_update_record
;
2019-12-19 deposited with the CCDC.	2020-04-29 downloaded from the CCDC.
;
_cell_angle_alpha 79.309(4)
_cell_angle_beta 84.720(3)
_cell_angle_gamma 70.296(4)
_cell_formula_units_Z 2
_cell_length_a 8.8023(3)
_cell_length_b 12.7903(6)
_cell_length_c 15.2980(6)
_cell_measurement_reflns_used 4957
_cell_measurement_temperature 150.00(10)
_cell_measurement_theta_max 29.6960
_cell_measurement_theta_min 2.9790
_cell_volume 1592.51(12)
_computing_cell_refinement 'CrysAlisPro 1.171.39.46e (Rigaku OD, 2018)'
_computing_data_collection 'CrysAlisPro 1.171.39.46e (Rigaku OD, 2018)'
_computing_data_reduction 'CrysAlisPro 1.171.39.46e (Rigaku OD, 2018)'
_computing_molecular_graphics 'Olex2 (Dolomanov et al., 2009)'
_computing_publication_material 'Olex2 (Dolomanov et al., 2009)'
_computing_structure_refinement 'ShelXL (Sheldrick, 2015)'
_computing_structure_solution 'SHELXT 2018/2 (Sheldrick, 2018)'
_diffrn_ambient_environment N~2~
_diffrn_ambient_temperature 150.00(10)
_diffrn_detector 'CCD plate'
_diffrn_detector_area_resol_mean 10.4933
_diffrn_detector_type Atlas
_diffrn_measured_fraction_theta_full 0.999
_diffrn_measured_fraction_theta_max 0.999
_diffrn_measurement_details
;
List of Runs (angles in degrees, time in seconds):

  # Type    Start    End  Width  t~exp~   \w     \q     \k     \f   Frames
#--------------------------------------------------------------------------
  1  \w    -15.00  24.00   1.00  175.00    --  -14.20 -99.00 -30.00   39
  2  \w    -30.00  32.00   1.00  175.00    --   14.36 -77.00-120.00   62
  3  \w     -7.00  60.00   1.00  175.00    --   14.36  37.00   0.00   67
  4  \w    -59.00  43.00   1.00  175.00    --   14.36 -77.00  30.00  102
  5  \w    -20.00  56.00   1.00  175.00    --   14.36 -99.00 150.00   76
;
_diffrn_measurement_device 'four-circle diffractometer'
_diffrn_measurement_device_type 'SuperNova, Dual, Cu at home/near, Atlas'
_diffrn_measurement_method '\w scans'
_diffrn_orient_matrix_type 'CrysAlisPro convention (1999,Acta A55,543-557)'
_diffrn_orient_matrix_UB_11 0.0433819000
_diffrn_orient_matrix_UB_12 0.0113361000
_diffrn_orient_matrix_UB_13 -0.0400246000
_diffrn_orient_matrix_UB_21 0.0114257000
_diffrn_orient_matrix_UB_22 -0.0547048000
_diffrn_orient_matrix_UB_23 -0.0088382000
_diffrn_orient_matrix_UB_31 -0.0729455000
_diffrn_orient_matrix_UB_32 0.0211087000
_diffrn_orient_matrix_UB_33 -0.0234217000
_diffrn_radiation_monochromator mirror
_diffrn_radiation_probe x-ray
_diffrn_radiation_type MoK\a
_diffrn_radiation_wavelength 0.71073
_diffrn_reflns_av_R_equivalents 0.0337
_diffrn_reflns_av_unetI/netI 0.0609
_diffrn_reflns_Laue_measured_fraction_full 0.999
_diffrn_reflns_Laue_measured_fraction_max 0.999
_diffrn_reflns_limit_h_max 11
_diffrn_reflns_limit_h_min -11
_diffrn_reflns_limit_k_max 16
_diffrn_reflns_limit_k_min -16
_diffrn_reflns_limit_l_max 19
_diffrn_reflns_limit_l_min -19
_diffrn_reflns_number 13888
_diffrn_reflns_point_group_measured_fraction_full 0.999
_diffrn_reflns_point_group_measured_fraction_max 0.999
_diffrn_reflns_theta_full 25.242
_diffrn_reflns_theta_max 27.500
_diffrn_reflns_theta_min 2.355
_diffrn_source 'micro-focus sealed X-ray tube'
_diffrn_source_type 'SuperNova (Mo) X-ray Source'
_exptl_absorpt_coefficient_mu 0.827
_exptl_absorpt_correction_T_max 1.00000
_exptl_absorpt_correction_T_min 0.75434
_exptl_absorpt_correction_type multi-scan
_exptl_absorpt_process_details
;
CrysAlisPro 1.171.39.46e (Rigaku Oxford Diffraction, 2018)
Empirical absorption correction using spherical harmonics,
 implemented in SCALE3 ABSPACK scaling algorithm.
;
_exptl_crystal_colour colourless
_exptl_crystal_density_diffrn 1.449
_exptl_crystal_density_meas ?
_exptl_crystal_density_method 'not measured'
_exptl_crystal_description plate
_exptl_crystal_F_000 720
_exptl_crystal_size_max 0.25
_exptl_crystal_size_mid 0.15
_exptl_crystal_size_min 0.05
_refine_diff_density_max 0.608
_refine_diff_density_min -0.473
_refine_diff_density_rms 0.070
_refine_ls_extinction_method none
_refine_ls_goodness_of_fit_ref 1.022
_refine_ls_hydrogen_treatment mixed
_refine_ls_matrix_type full
_refine_ls_number_parameters 442
_refine_ls_number_reflns 7320
_refine_ls_number_restraints 0
_refine_ls_restrained_S_all 1.022
_refine_ls_R_factor_all 0.0654
_refine_ls_R_factor_gt 0.0437
_refine_ls_shift/su_max 0.002
_refine_ls_shift/su_mean 0.000
_refine_ls_structure_factor_coef Fsqd
_refine_ls_weighting_details 'w=1/[\s^2^(Fo^2^)+(0.0456P)^2^+0.5478P] where P=(Fo^2^+2Fc^2^)/3'
_refine_ls_weighting_scheme calc
_refine_ls_wR_factor_gt 0.0980
_refine_ls_wR_factor_ref 0.1089
_reflns_Friedel_coverage 0.000
_reflns_number_gt 5614
_reflns_number_total 7320
_reflns_threshold_expression 'I > 2\s(I)'
_cod_data_source_file d0ra03192e3.cif
_cod_data_source_block 8triclinic
_cod_depositor_comments
;
The following automatic conversions were performed:

data item '_exptl_crystal_density_meas' value 'not measured' was
changed to '?' -- the value is perceived as not measured.

Automatic conversion script
Id: cif_fix_values 7556 2019-12-06 15:28:31Z antanas 

 Adding full bibliography for 7240517--7240533.cif.
;
_cod_database_code 7240530
_shelx_shelxl_version_number 2018/3
_shelx_space_group_comment
;
The symmetry employed for this shelxl refinement is uniquely defined
by the following loop, which should always be used as a source of
symmetry information in preference to the above space-group names.
They are only intended as comments.
;
_shelx_estimated_absorpt_t_max 0.960
_shelx_estimated_absorpt_t_min 0.820

loop_
_space_group_symop_operation_xyz
'x, y, z'
'-x, -y, -z'

loop_
_atom_site_label
_atom_site_type_symbol
_atom_site_fract_x
_atom_site_fract_y
_atom_site_fract_z
_atom_site_U_iso_or_equiv
_atom_site_adp_type
_atom_site_occupancy
_atom_site_site_symmetry_order
_atom_site_calc_flag
_atom_site_refinement_flags_posn
_atom_site_refinement_flags_adp
_atom_site_refinement_flags_occupancy
_atom_site_disorder_assembly
_atom_site_disorder_group
Zn1 Zn 0.50431(3) 0.25152(2) 0.73395(2) 0.02198(9) Uani 1 1 d . . . . .
O11 O 0.7371(2) 0.16795(15) 0.75726(11) 0.0290(4) Uani 1 1 d . . . . .
O12 O 0.9495(2) 0.01081(17) 0.76158(13) 0.0387(5) Uani 1 1 d . . . . .
O21 O 0.5462(2) 0.39175(14) 0.76416(11) 0.0238(4) Uani 1 1 d . . . . .
O22 O 0.5113(3) 0.49858(17) 0.86899(13) 0.0393(5) Uani 1 1 d . . . . .
O31 O 0.26175(19) 0.31152(14) 0.71500(10) 0.0240(4) Uani 1 1 d . . . . .
O32 O 0.0678(2) 0.39316(16) 0.61697(11) 0.0305(4) Uani 1 1 d . . . . .
N1 N 0.5552(2) 0.07079(17) 0.69083(13) 0.0246(5) Uani 1 1 d . . . . .
N2 N 0.4322(2) 0.24474(17) 0.87591(13) 0.0211(4) Uani 1 1 d . . . . .
N3 N 0.4904(2) 0.32397(16) 0.59002(12) 0.0188(4) Uani 1 1 d . . . . .
N4 N -0.1134(3) 0.3692(2) 0.77328(16) 0.0361(6) Uani 1 1 d . . . . .
N5 N 0.0394(4) 0.6714(3) 0.8229(2) 0.0703(9) Uani 1 1 d . . . . .
C11 C 0.7130(3) 0.0173(2) 0.69651(17) 0.0277(6) Uani 1 1 d . . . . .
C12 C 0.7930(3) -0.0848(2) 0.66338(18) 0.0359(7) Uani 1 1 d . . . . .
H12 H 0.903237 -0.120853 0.670366 0.043 Uiso 1 1 calc R . . . .
C13 C 0.7059(4) -0.1285(2) 0.6216(2) 0.0400(7) Uani 1 1 d . . . . .
H13 H 0.757252 -0.193633 0.597363 0.048 Uiso 1 1 calc R . . . .
C14 C 0.5375(3) -0.0761(2) 0.61439(18) 0.0320(6) Uani 1 1 d . . . . .
C15 C 0.4405(4) -0.1178(2) 0.57237(19) 0.0391(7) Uani 1 1 d . . . . .
H15 H 0.488069 -0.181804 0.546201 0.047 Uiso 1 1 calc R . . . .
C16 C 0.2780(4) -0.0663(2) 0.5693(2) 0.0395(7) Uani 1 1 d . . . . .
H16 H 0.215111 -0.094819 0.541039 0.047 Uiso 1 1 calc R . . . .
C17 C 0.2053(4) 0.0304(2) 0.60885(18) 0.0342(6) Uani 1 1 d . . . . .
H17 H 0.093761 0.064319 0.608002 0.041 Uiso 1 1 calc R . . . .
C18 C 0.2965(3) 0.0752(2) 0.64859(17) 0.0299(6) Uani 1 1 d . . . . .
H18 H 0.246803 0.139805 0.673711 0.036 Uiso 1 1 calc R . . . .
C19 C 0.4654(3) 0.0240(2) 0.65167(16) 0.0261(6) Uani 1 1 d . . . . .
C21 C 0.4428(3) 0.3319(2) 0.90709(16) 0.0234(5) Uani 1 1 d . . . . .
C22 C 0.3995(3) 0.3496(2) 0.99565(17) 0.0301(6) Uani 1 1 d . . . . .
H22 H 0.414377 0.409513 1.015993 0.036 Uiso 1 1 calc R . . . .
C23 C 0.3357(3) 0.2775(2) 1.05069(17) 0.0318(6) Uani 1 1 d . . . . .
H23 H 0.305184 0.288542 1.109010 0.038 Uiso 1 1 calc R . . . .
C24 C 0.3156(3) 0.1861(2) 1.01941(16) 0.0256(6) Uani 1 1 d . . . . .
C25 C 0.2431(3) 0.1110(2) 1.07121(17) 0.0311(6) Uani 1 1 d . . . . .
H25 H 0.207108 0.120472 1.129224 0.037 Uiso 1 1 calc R . . . .
C26 C 0.2253(4) 0.0249(2) 1.03717(19) 0.0373(7) Uani 1 1 d . . . . .
H26 H 0.176111 -0.023535 1.071539 0.045 Uiso 1 1 calc R . . . .
C27 C 0.2812(4) 0.0093(2) 0.95022(19) 0.0397(7) Uani 1 1 d . . . . .
H27 H 0.269830 -0.050321 0.927743 0.048 Uiso 1 1 calc R . . . .
C28 C 0.3520(3) 0.0795(2) 0.89792(18) 0.0322(6) Uani 1 1 d . . . . .
H28 H 0.389227 0.067246 0.840591 0.039 Uiso 1 1 calc R . . . .
C29 C 0.3686(3) 0.1711(2) 0.93085(16) 0.0225(5) Uani 1 1 d . . . . .
C31 C 0.3385(3) 0.36623(19) 0.56548(15) 0.0199(5) Uani 1 1 d . . . . .
C32 C 0.2926(3) 0.4178(2) 0.47780(16) 0.0229(5) Uani 1 1 d . . . . .
H32 H 0.184366 0.445819 0.463177 0.027 Uiso 1 1 calc R . . . .
C33 C 0.4103(3) 0.4258(2) 0.41491(16) 0.0244(5) Uani 1 1 d . . . . .
H33 H 0.382758 0.459663 0.356717 0.029 Uiso 1 1 calc R . . . .
C34 C 0.5735(3) 0.38258(19) 0.43817(15) 0.0209(5) Uani 1 1 d . . . . .
C35 C 0.7018(3) 0.3888(2) 0.37597(16) 0.0259(5) Uani 1 1 d . . . . .
H35 H 0.679498 0.421925 0.317080 0.031 Uiso 1 1 calc R . . . .
C36 C 0.8571(3) 0.3462(2) 0.40249(17) 0.0275(6) Uani 1 1 d . . . . .
H36 H 0.940608 0.349678 0.361336 0.033 Uiso 1 1 calc R . . . .
C37 C 0.8928(3) 0.2970(2) 0.49157(17) 0.0259(5) Uani 1 1 d . . . . .
H37 H 0.999662 0.269166 0.508669 0.031 Uiso 1 1 calc R . . . .
C38 C 0.7732(3) 0.2896(2) 0.55320(16) 0.0226(5) Uani 1 1 d . . . . .
H38 H 0.798685 0.256801 0.611843 0.027 Uiso 1 1 calc R . . . .
C39 C 0.6101(3) 0.33189(19) 0.52773(15) 0.0197(5) Uani 1 1 d . . . . .
C41 C -0.1148(4) 0.4714(3) 0.8087(2) 0.0519(9) Uani 1 1 d . . . . .
H41A H -0.045185 0.508046 0.772185 0.062 Uiso 1 1 calc R . . . .
H41B H -0.223388 0.524867 0.809573 0.062 Uiso 1 1 calc R . . . .
C42 C -0.0538(6) 0.4289(4) 0.9014(3) 0.0898(17) Uani 1 1 d . . . . .
H42A H -0.111307 0.481151 0.941251 0.108 Uiso 1 1 calc R . . . .
H42B H 0.060759 0.417597 0.902267 0.108 Uiso 1 1 calc R . . . .
C43 C -0.0865(4) 0.3185(5) 0.9274(2) 0.0901(19) Uani 1 1 d . . . . .
H43A H -0.199142 0.330247 0.944552 0.108 Uiso 1 1 calc R . . . .
H43B H -0.019529 0.270462 0.975845 0.108 Uiso 1 1 calc R . . . .
C44 C -0.0418(4) 0.2692(3) 0.8424(2) 0.0540(9) Uani 1 1 d . . . . .
H44A H 0.074380 0.238686 0.833700 0.065 Uiso 1 1 calc R . . . .
H44B H -0.088663 0.210634 0.842095 0.065 Uiso 1 1 calc R . . . .
C51 C 0.1336(5) 0.7122(3) 0.8217(2) 0.0495(8) Uani 1 1 d . . . . .
C52 C 0.2558(5) 0.7661(3) 0.8180(3) 0.0643(11) Uani 1 1 d . . . . .
H52A H 0.336516 0.740197 0.773107 0.096 Uiso 1 1 calc GR . . . .
H52B H 0.305074 0.747418 0.874704 0.096 Uiso 1 1 calc GR . . . .
H52C H 0.206446 0.846236 0.803619 0.096 Uiso 1 1 calc GR . . . .
C110 C 0.8099(3) 0.0681(2) 0.74224(16) 0.0285(6) Uani 1 1 d . . . . .
C210 C 0.5041(3) 0.4153(2) 0.84265(16) 0.0239(5) Uani 1 1 d . . . . .
C310 C 0.2120(3) 0.3573(2) 0.63786(16) 0.0225(5) Uani 1 1 d . . . . .
H4A H -0.211(4) 0.370(3) 0.765(2) 0.050(10) Uiso 1 1 d . . . . .
H4B H -0.055(4) 0.370(3) 0.715(2) 0.063(11) Uiso 1 1 d . . . . .

loop_
_atom_site_aniso_label
_atom_site_aniso_U_11
_atom_site_aniso_U_22
_atom_site_aniso_U_33
_atom_site_aniso_U_23
_atom_site_aniso_U_13
_atom_site_aniso_U_12
Zn1 0.02254(16) 0.02415(16) 0.01798(15) -0.00414(11) -0.00017(10) -0.00576(12)
O11 0.0270(9) 0.0326(11) 0.0226(9) -0.0053(8) -0.0030(7) -0.0026(8)
O12 0.0243(10) 0.0415(12) 0.0386(11) 0.0000(9) 0.0006(8) 0.0004(9)
O21 0.0277(9) 0.0253(9) 0.0191(9) -0.0035(7) -0.0007(7) -0.0098(8)
O22 0.0544(13) 0.0383(12) 0.0361(11) -0.0162(9) 0.0079(9) -0.0264(10)
O31 0.0240(9) 0.0289(10) 0.0158(8) -0.0048(7) 0.0014(7) -0.0044(8)
O32 0.0206(9) 0.0430(11) 0.0266(10) -0.0041(8) -0.0028(7) -0.0092(8)
N1 0.0289(11) 0.0205(11) 0.0190(11) -0.0016(8) 0.0030(8) -0.0028(9)
N2 0.0203(10) 0.0215(11) 0.0182(10) -0.0034(8) -0.0017(8) -0.0023(9)
N3 0.0216(10) 0.0155(10) 0.0185(10) -0.0051(8) -0.0007(8) -0.0037(8)
N4 0.0243(12) 0.0565(17) 0.0313(14) -0.0053(12) -0.0004(10) -0.0191(12)
N5 0.073(2) 0.086(3) 0.063(2) -0.0340(19) 0.0178(17) -0.035(2)
C11 0.0316(14) 0.0232(13) 0.0214(13) 0.0011(10) 0.0034(10) -0.0038(11)
C12 0.0344(15) 0.0272(15) 0.0329(15) -0.0038(12) 0.0059(12) 0.0046(12)
C13 0.0496(18) 0.0215(14) 0.0406(17) -0.0093(12) 0.0095(14) -0.0016(13)
C14 0.0447(17) 0.0204(14) 0.0276(14) -0.0028(11) 0.0083(12) -0.0094(12)
C15 0.056(2) 0.0245(15) 0.0388(17) -0.0133(12) 0.0119(14) -0.0154(14)
C16 0.057(2) 0.0325(16) 0.0380(17) -0.0085(13) 0.0044(14) -0.0265(15)
C17 0.0396(16) 0.0323(15) 0.0318(15) -0.0055(12) 0.0056(12) -0.0147(13)
C18 0.0362(15) 0.0228(14) 0.0288(14) -0.0069(11) 0.0059(11) -0.0077(12)
C19 0.0344(14) 0.0211(13) 0.0197(13) -0.0012(10) 0.0049(10) -0.0075(11)
C21 0.0194(12) 0.0278(14) 0.0212(12) -0.0051(10) -0.0016(9) -0.0047(10)
C22 0.0343(15) 0.0314(15) 0.0262(14) -0.0125(11) 0.0014(11) -0.0093(12)
C23 0.0361(15) 0.0382(16) 0.0195(13) -0.0100(11) 0.0038(11) -0.0085(13)
C24 0.0236(13) 0.0276(14) 0.0199(13) -0.0030(10) -0.0006(10) -0.0015(11)
C25 0.0349(15) 0.0295(15) 0.0222(13) -0.0005(11) 0.0051(11) -0.0054(12)
C26 0.0443(17) 0.0334(16) 0.0312(15) 0.0044(12) 0.0054(13) -0.0154(14)
C27 0.058(2) 0.0297(16) 0.0348(16) -0.0072(12) 0.0070(14) -0.0205(15)
C28 0.0408(16) 0.0299(15) 0.0242(14) -0.0052(11) 0.0056(11) -0.0108(13)
C29 0.0207(12) 0.0220(13) 0.0207(12) -0.0008(10) -0.0015(9) -0.0027(10)
C31 0.0225(12) 0.0157(12) 0.0219(12) -0.0077(9) -0.0011(9) -0.0043(10)
C32 0.0256(13) 0.0196(12) 0.0226(13) -0.0044(10) -0.0056(10) -0.0047(10)
C33 0.0343(14) 0.0193(13) 0.0177(12) -0.0017(10) -0.0037(10) -0.0063(11)
C34 0.0271(13) 0.0126(11) 0.0211(12) -0.0038(9) -0.0003(10) -0.0036(10)
C35 0.0344(14) 0.0204(13) 0.0196(12) -0.0029(10) 0.0028(10) -0.0060(11)
C36 0.0299(14) 0.0253(14) 0.0265(14) -0.0077(11) 0.0092(11) -0.0086(11)
C37 0.0223(12) 0.0236(13) 0.0312(14) -0.0086(11) -0.0002(10) -0.0047(11)
C38 0.0254(13) 0.0196(12) 0.0208(12) -0.0047(10) -0.0012(10) -0.0039(10)
C39 0.0259(12) 0.0135(11) 0.0191(12) -0.0065(9) 0.0013(9) -0.0042(10)
C41 0.0406(18) 0.060(2) 0.054(2) -0.0235(17) 0.0019(15) -0.0075(16)
C42 0.084(3) 0.097(4) 0.065(3) -0.051(3) -0.027(2) 0.027(3)
C43 0.0339(19) 0.175(5) 0.030(2) 0.021(3) -0.0051(15) -0.013(3)
C44 0.058(2) 0.063(2) 0.051(2) 0.0132(17) -0.0190(17) -0.0411(19)
C51 0.058(2) 0.048(2) 0.0385(19) -0.0184(15) -0.0006(16) -0.0064(18)
C52 0.077(3) 0.045(2) 0.074(3) -0.0162(19) -0.020(2) -0.016(2)
C110 0.0278(14) 0.0311(15) 0.0191(13) 0.0019(11) 0.0067(10) -0.0050(12)
C210 0.0210(12) 0.0256(14) 0.0234(13) -0.0061(10) -0.0024(10) -0.0040(10)
C310 0.0241(13) 0.0211(13) 0.0243(13) -0.0080(10) -0.0011(10) -0.0076(10)

loop_
_atom_type_symbol
_atom_type_description
_atom_type_scat_dispersion_real
_atom_type_scat_dispersion_imag
_atom_type_scat_source
C C 0.0033 0.0016 'International Tables Vol C Tables 4.2.6.8 and 6.1.1.4'
H H 0.0000 0.0000 'International Tables Vol C Tables 4.2.6.8 and 6.1.1.4'
N N 0.0061 0.0033 'International Tables Vol C Tables 4.2.6.8 and 6.1.1.4'
O O 0.0106 0.0060 'International Tables Vol C Tables 4.2.6.8 and 6.1.1.4'
Zn Zn 0.2839 1.4301 'International Tables Vol C Tables 4.2.6.8 and 6.1.1.4'

loop_
_geom_angle_atom_site_label_1
_geom_angle_atom_site_label_2
_geom_angle_atom_site_label_3
_geom_angle
_geom_angle_site_symmetry_1
_geom_angle_site_symmetry_3
_geom_angle_publ_flag
O11 Zn1 O21 86.76(7) . . ?
O11 Zn1 O31 170.57(7) . . ?
O11 Zn1 N1 74.75(7) . . ?
O11 Zn1 N2 94.08(7) . . ?
O11 Zn1 N3 106.56(7) . . ?
O21 Zn1 N1 160.19(7) . . ?
O21 Zn1 N2 77.65(7) . . ?
O21 Zn1 N3 91.15(7) . . ?
O31 Zn1 O21 101.82(7) . . ?
O31 Zn1 N1 97.16(7) . . ?
O31 Zn1 N2 84.09(7) . . ?
O31 Zn1 N3 77.44(7) . . ?
N2 Zn1 N1 110.19(7) . . ?
N2 Zn1 N3 155.99(7) . . ?
N3 Zn1 N1 87.45(7) . . ?
C110 O11 Zn1 123.99(17) . . ?
C210 O21 Zn1 117.19(16) . . ?
C310 O31 Zn1 118.71(15) . . ?
C11 N1 Zn1 106.88(17) . . ?
C11 N1 C19 118.0(2) . . ?
C19 N1 Zn1 134.25(16) . . ?
C21 N2 Zn1 111.56(16) . . ?
C21 N2 C29 118.5(2) . . ?
C29 N2 Zn1 129.66(16) . . ?
C31 N3 Zn1 110.75(15) . . ?
C31 N3 C39 118.72(19) . . ?
C39 N3 Zn1 130.52(15) . . ?
C41 N4 H4A 112(2) . . ?
C41 N4 H4B 108(2) . . ?
C44 N4 C41 107.3(2) . . ?
C44 N4 H4A 106(2) . . ?
C44 N4 H4B 116(2) . . ?
H4A N4 H4B 108(3) . . ?
N1 C11 C12 123.4(3) . . ?
N1 C11 C110 117.4(2) . . ?
C12 C11 C110 119.2(2) . . ?
C11 C12 H12 120.6 . . ?
C13 C12 C11 118.7(3) . . ?
C13 C12 H12 120.6 . . ?
C12 C13 H13 119.8 . . ?
C12 C13 C14 120.4(3) . . ?
C14 C13 H13 119.8 . . ?
C13 C14 C19 117.5(3) . . ?
C15 C14 C13 123.1(3) . . ?
C15 C14 C19 119.4(3) . . ?
C14 C15 H15 119.5 . . ?
C16 C15 C14 121.0(3) . . ?
C16 C15 H15 119.5 . . ?
C15 C16 H16 120.1 . . ?
C15 C16 C17 119.8(3) . . ?
C17 C16 H16 120.1 . . ?
C16 C17 H17 119.6 . . ?
C18 C17 C16 120.8(3) . . ?
C18 C17 H17 119.6 . . ?
C17 C18 H18 119.8 . . ?
C17 C18 C19 120.4(2) . . ?
C19 C18 H18 119.8 . . ?
N1 C19 C14 121.9(2) . . ?
N1 C19 C18 119.6(2) . . ?
C18 C19 C14 118.5(2) . . ?
N2 C21 C22 123.1(2) . . ?
N2 C21 C210 117.0(2) . . ?
C22 C21 C210 119.9(2) . . ?
C21 C22 H22 120.6 . . ?
C23 C22 C21 118.8(2) . . ?
C23 C22 H22 120.6 . . ?
C22 C23 H23 120.0 . . ?
C22 C23 C24 120.1(2) . . ?
C24 C23 H23 120.0 . . ?
C23 C24 C25 123.3(2) . . ?
C23 C24 C29 117.7(2) . . ?
C25 C24 C29 119.0(2) . . ?
C24 C25 H25 119.6 . . ?
C26 C25 C24 120.7(2) . . ?
C26 C25 H25 119.6 . . ?
C25 C26 H26 120.1 . . ?
C25 C26 C27 119.8(3) . . ?
C27 C26 H26 120.1 . . ?
C26 C27 H27 119.3 . . ?
C28 C27 C26 121.4(3) . . ?
C28 C27 H27 119.3 . . ?
C27 C28 H28 120.0 . . ?
C27 C28 C29 119.9(2) . . ?
C29 C28 H28 120.0 . . ?
N2 C29 C24 121.6(2) . . ?
N2 C29 C28 119.3(2) . . ?
C28 C29 C24 119.1(2) . . ?
N3 C31 C32 123.4(2) . . ?
N3 C31 C310 116.1(2) . . ?
C32 C31 C310 120.5(2) . . ?
C31 C32 H32 120.7 . . ?
C33 C32 C31 118.6(2) . . ?
C33 C32 H32 120.7 . . ?
C32 C33 H33 120.0 . . ?
C32 C33 C34 119.9(2) . . ?
C34 C33 H33 120.0 . . ?
C33 C34 C35 122.7(2) . . ?
C33 C34 C39 118.2(2) . . ?
C39 C34 C35 119.1(2) . . ?
C34 C35 H35 120.0 . . ?
C36 C35 C34 120.1(2) . . ?
C36 C35 H35 120.0 . . ?
C35 C36 H36 119.7 . . ?
C35 C36 C37 120.7(2) . . ?
C37 C36 H36 119.7 . . ?
C36 C37 H37 119.5 . . ?
C38 C37 C36 121.0(2) . . ?
C38 C37 H37 119.5 . . ?
C37 C38 H38 120.1 . . ?
C37 C38 C39 119.9(2) . . ?
C39 C38 H38 120.1 . . ?
N3 C39 C34 121.2(2) . . ?
N3 C39 C38 119.6(2) . . ?
C38 C39 C34 119.3(2) . . ?
N4 C41 H41A 110.6 . . ?
N4 C41 H41B 110.6 . . ?
H41A C41 H41B 108.8 . . ?
C42 C41 N4 105.6(3) . . ?
C42 C41 H41A 110.6 . . ?
C42 C41 H41B 110.6 . . ?
C41 C42 H42A 111.0 . . ?
C41 C42 H42B 111.0 . . ?
C41 C42 C43 103.9(3) . . ?
H42A C42 H42B 109.0 . . ?
C43 C42 H42A 111.0 . . ?
C43 C42 H42B 111.0 . . ?
C42 C43 H43A 111.4 . . ?
C42 C43 H43B 111.4 . . ?
C42 C43 C44 102.0(3) . . ?
H43A C43 H43B 109.2 . . ?
C44 C43 H43A 111.4 . . ?
C44 C43 H43B 111.4 . . ?
N4 C44 C43 102.2(3) . . ?
N4 C44 H44A 111.3 . . ?
N4 C44 H44B 111.3 . . ?
C43 C44 H44A 111.3 . . ?
C43 C44 H44B 111.3 . . ?
H44A C44 H44B 109.2 . . ?
N5 C51 C52 178.7(4) . . ?
C51 C52 H52A 109.5 . . ?
C51 C52 H52B 109.5 . . ?
C51 C52 H52C 109.5 . . ?
H52A C52 H52B 109.5 . . ?
H52A C52 H52C 109.5 . . ?
H52B C52 H52C 109.5 . . ?
O11 C110 C11 115.8(2) . . ?
O12 C110 O11 126.0(3) . . ?
O12 C110 C11 118.2(2) . . ?
O21 C210 C21 116.4(2) . . ?
O22 C210 O21 125.2(2) . . ?
O22 C210 C21 118.5(2) . . ?
O31 C310 C31 117.0(2) . . ?
O32 C310 O31 124.9(2) . . ?
O32 C310 C31 118.1(2) . . ?

loop_
_geom_bond_atom_site_label_1
_geom_bond_atom_site_label_2
_geom_bond_distance
_geom_bond_site_symmetry_2
_geom_bond_publ_flag
Zn1 O11 1.9958(17) . ?
Zn1 O21 2.0859(17) . ?
Zn1 O31 2.0391(16) . ?
Zn1 N1 2.407(2) . ?
Zn1 N2 2.2002(19) . ?
Zn1 N3 2.2222(19) . ?
O11 C110 1.274(3) . ?
O12 C110 1.231(3) . ?
O21 C210 1.283(3) . ?
O22 C210 1.229(3) . ?
O31 C310 1.262(3) . ?
O32 C310 1.245(3) . ?
N1 C11 1.328(3) . ?
N1 C19 1.372(3) . ?
N2 C21 1.324(3) . ?
N2 C29 1.372(3) . ?
N3 C31 1.323(3) . ?
N3 C39 1.371(3) . ?
N4 C41 1.501(4) . ?
N4 C44 1.493(4) . ?
N4 H4A 0.88(3) . ?
N4 H4B 0.99(4) . ?
N5 C51 1.117(4) . ?
C11 C12 1.421(4) . ?
C11 C110 1.514(4) . ?
C12 H12 0.9300 . ?
C12 C13 1.349(4) . ?
C13 H13 0.9300 . ?
C13 C14 1.411(4) . ?
C14 C15 1.401(4) . ?
C14 C19 1.422(4) . ?
C15 H15 0.9300 . ?
C15 C16 1.360(4) . ?
C16 H16 0.9300 . ?
C16 C17 1.406(4) . ?
C17 H17 0.9300 . ?
C17 C18 1.368(4) . ?
C18 H18 0.9300 . ?
C18 C19 1.409(4) . ?
C21 C22 1.412(3) . ?
C21 C210 1.517(4) . ?
C22 H22 0.9300 . ?
C22 C23 1.359(4) . ?
C23 H23 0.9300 . ?
C23 C24 1.411(4) . ?
C24 C25 1.413(4) . ?
C24 C29 1.418(3) . ?
C25 H25 0.9300 . ?
C25 C26 1.361(4) . ?
C26 H26 0.9300 . ?
C26 C27 1.401(4) . ?
C27 H27 0.9300 . ?
C27 C28 1.361(4) . ?
C28 H28 0.9300 . ?
C28 C29 1.413(4) . ?
C31 C32 1.411(3) . ?
C31 C310 1.514(3) . ?
C32 H32 0.9300 . ?
C32 C33 1.364(3) . ?
C33 H33 0.9300 . ?
C33 C34 1.408(3) . ?
C34 C35 1.422(3) . ?
C34 C39 1.418(3) . ?
C35 H35 0.9300 . ?
C35 C36 1.359(4) . ?
C36 H36 0.9300 . ?
C36 C37 1.407(4) . ?
C37 H37 0.9300 . ?
C37 C38 1.363(3) . ?
C38 H38 0.9300 . ?
C38 C39 1.417(3) . ?
C41 H41A 0.9700 . ?
C41 H41B 0.9700 . ?
C41 C42 1.501(5) . ?
C42 H42A 0.9700 . ?
C42 H42B 0.9700 . ?
C42 C43 1.510(7) . ?
C43 H43A 0.9700 . ?
C43 H43B 0.9700 . ?
C43 C44 1.512(6) . ?
C44 H44A 0.9700 . ?
C44 H44B 0.9700 . ?
C51 C52 1.451(5) . ?
C52 H52A 0.9600 . ?
C52 H52B 0.9600 . ?
C52 H52C 0.9600 . ?

loop_
_geom_hbond_atom_site_label_D
_geom_hbond_atom_site_label_H
_geom_hbond_atom_site_label_A
_geom_hbond_distance_DH
_geom_hbond_distance_HA
_geom_hbond_distance_DA
_geom_hbond_angle_DHA
_geom_hbond_site_symmetry_A
_geom_hbond_publ_flag
N4 H4A O21 0.88(3) 2.06(3) 2.926(3) 170(3) 1_455 yes
N4 H4B O32 0.99(4) 1.80(4) 2.777(3) 167(3) . yes

loop_
_geom_torsion_atom_site_label_1
_geom_torsion_atom_site_label_2
_geom_torsion_atom_site_label_3
_geom_torsion_atom_site_label_4
_geom_torsion
_geom_torsion_site_symmetry_1
_geom_torsion_site_symmetry_2
_geom_torsion_site_symmetry_3
_geom_torsion_site_symmetry_4
_geom_torsion_publ_flag
Zn1 O11 C110 O12 -174.39(19) . . . . ?
Zn1 O11 C110 C11 5.5(3) . . . . ?
Zn1 O21 C210 O22 -175.3(2) . . . . ?
Zn1 O21 C210 C21 5.4(3) . . . . ?
Zn1 O31 C310 O32 177.06(19) . . . . ?
Zn1 O31 C310 C31 -1.4(3) . . . . ?
Zn1 N1 C11 C12 -170.0(2) . . . . ?
Zn1 N1 C11 C110 11.1(2) . . . . ?
Zn1 N1 C19 C14 164.75(18) . . . . ?
Zn1 N1 C19 C18 -15.9(3) . . . . ?
Zn1 N2 C21 C22 178.25(19) . . . . ?
Zn1 N2 C21 C210 -1.4(3) . . . . ?
Zn1 N2 C29 C24 -174.18(16) . . . . ?
Zn1 N2 C29 C28 4.3(3) . . . . ?
Zn1 N3 C31 C32 -179.98(18) . . . . ?
Zn1 N3 C31 C310 0.4(2) . . . . ?
Zn1 N3 C39 C34 -179.76(15) . . . . ?
Zn1 N3 C39 C38 -0.3(3) . . . . ?
N1 C11 C12 C13 2.0(4) . . . . ?
N1 C11 C110 O11 -12.0(3) . . . . ?
N1 C11 C110 O12 167.9(2) . . . . ?
N2 C21 C22 C23 -3.6(4) . . . . ?
N2 C21 C210 O21 -2.5(3) . . . . ?
N2 C21 C210 O22 178.1(2) . . . . ?
N3 C31 C32 C33 -0.6(4) . . . . ?
N3 C31 C310 O31 0.6(3) . . . . ?
N3 C31 C310 O32 -178.0(2) . . . . ?
N4 C41 C42 C43 -22.8(4) . . . . ?
C11 N1 C19 C14 -2.7(3) . . . . ?
C11 N1 C19 C18 176.7(2) . . . . ?
C11 C12 C13 C14 -2.6(4) . . . . ?
C12 C11 C110 O11 169.0(2) . . . . ?
C12 C11 C110 O12 -11.1(4) . . . . ?
C12 C13 C14 C15 -179.5(3) . . . . ?
C12 C13 C14 C19 0.7(4) . . . . ?
C13 C14 C15 C16 178.1(3) . . . . ?
C13 C14 C19 N1 2.0(4) . . . . ?
C13 C14 C19 C18 -177.4(2) . . . . ?
C14 C15 C16 C17 -0.1(4) . . . . ?
C15 C14 C19 N1 -177.7(2) . . . . ?
C15 C14 C19 C18 2.9(4) . . . . ?
C15 C16 C17 C18 1.7(4) . . . . ?
C16 C17 C18 C19 -0.9(4) . . . . ?
C17 C18 C19 N1 179.2(2) . . . . ?
C17 C18 C19 C14 -1.4(4) . . . . ?
C19 N1 C11 C12 0.7(4) . . . . ?
C19 N1 C11 C110 -178.3(2) . . . . ?
C19 C14 C15 C16 -2.2(4) . . . . ?
C21 N2 C29 C24 -0.3(3) . . . . ?
C21 N2 C29 C28 178.2(2) . . . . ?
C21 C22 C23 C24 0.8(4) . . . . ?
C22 C21 C210 O21 177.8(2) . . . . ?
C22 C21 C210 O22 -1.6(4) . . . . ?
C22 C23 C24 C25 -176.9(2) . . . . ?
C22 C23 C24 C29 1.9(4) . . . . ?
C23 C24 C25 C26 179.3(3) . . . . ?
C23 C24 C29 N2 -2.3(4) . . . . ?
C23 C24 C29 C28 179.3(2) . . . . ?
C24 C25 C26 C27 0.9(4) . . . . ?
C25 C24 C29 N2 176.6(2) . . . . ?
C25 C24 C29 C28 -1.9(4) . . . . ?
C25 C26 C27 C28 -0.8(5) . . . . ?
C26 C27 C28 C29 -0.6(4) . . . . ?
C27 C28 C29 N2 -176.5(2) . . . . ?
C27 C28 C29 C24 2.0(4) . . . . ?
C29 N2 C21 C22 3.3(4) . . . . ?
C29 N2 C21 C210 -176.36(19) . . . . ?
C29 C24 C25 C26 0.5(4) . . . . ?
C31 N3 C39 C34 -1.0(3) . . . . ?
C31 N3 C39 C38 178.5(2) . . . . ?
C31 C32 C33 C34 0.2(4) . . . . ?
C32 C31 C310 O31 -179.0(2) . . . . ?
C32 C31 C310 O32 2.4(3) . . . . ?
C32 C33 C34 C35 -179.6(2) . . . . ?
C32 C33 C34 C39 -0.2(3) . . . . ?
C33 C34 C35 C36 179.6(2) . . . . ?
C33 C34 C39 N3 0.6(3) . . . . ?
C33 C34 C39 C38 -178.9(2) . . . . ?
C34 C35 C36 C37 -0.8(4) . . . . ?
C35 C34 C39 N3 -180.0(2) . . . . ?
C35 C34 C39 C38 0.6(3) . . . . ?
C35 C36 C37 C38 0.8(4) . . . . ?
C36 C37 C38 C39 0.0(4) . . . . ?
C37 C38 C39 N3 179.9(2) . . . . ?
C37 C38 C39 C34 -0.6(3) . . . . ?
C39 N3 C31 C32 1.0(3) . . . . ?
C39 N3 C31 C310 -178.6(2) . . . . ?
C39 C34 C35 C36 0.1(4) . . . . ?
C41 N4 C44 C43 28.7(3) . . . . ?
C41 C42 C43 C44 40.5(4) . . . . ?
C42 C43 C44 N4 -42.3(3) . . . . ?
C44 N4 C41 C42 -3.8(4) . . . . ?
C110 C11 C12 C13 -179.0(2) . . . . ?
C210 C21 C22 C23 176.0(2) . . . . ?
C310 C31 C32 C33 179.0(2) . . . . ?
